data_4027929
loop_
_publ_author_name
'Bijan Roy'
'Arun Kumar Bar'
'Bappaditya Gole'
'Partha Sarathi Mukherjee'

_publ_section_title
;
 Fluorescent Tris-Imidazolium Sensors for Picric Acid Explosive
;
_journal_name_full 'Journal of Organic Chemistry'
_journal_page_first 1306
_journal_page_last 1310
_journal_paper_doi 10.1021/jo302585a
_journal_volume 78
_journal_year 2013
_chemical_formula_moiety '2(C66 H57 N6), 4(C6 H2 N3 O7), C4 H8 O2, 2(Br), 2(O)'
_chemical_formula_sum 'C160 H130 Br2 N24 O32'
_chemical_formula_weight 3060.68
_chemical_name_systematic
;
 ?
;
_space_group_IT_number 7
_symmetry_cell_setting monoclinic
_symmetry_space_group_name_Hall 'P -2yc'
_symmetry_space_group_name_H-M 'P 1 c 1'
_atom_sites_solution_hydrogens geom
_atom_sites_solution_primary direct
_atom_sites_solution_secondary difmap
_audit_creation_method SHELXL-97
_cell_angle_alpha 90.00
_cell_angle_beta 99.903(2)
_cell_angle_gamma 90.00
_cell_formula_units_Z 2
_cell_length_a 15.2753(19)
_cell_length_b 15.4099(14)
_cell_length_c 31.734(4)
_cell_measurement_temperature 100(2)
_cell_volume 7358.6(15)
_computing_cell_refinement 'Bruker kappa apex ccd'
_computing_data_collection 'Bruker kappa apex ccd'
_computing_data_reduction 'Bruker saint'
_computing_molecular_graphics ortep-III
_computing_publication_material WinGX1.80.05
_computing_structure_refinement 'SHELXL-97 (Sheldrick, 2008)'
_computing_structure_solution shelxs-97
_diffrn_ambient_temperature 100(2)
_diffrn_detector_area_resol_mean 0.3
_diffrn_measured_fraction_theta_full 0.986
_diffrn_measured_fraction_theta_max 0.986
_diffrn_measurement_device_type 'CCD area detector'
_diffrn_measurement_method 'phi and omega scan'
_diffrn_radiation_monochromator graphite
_diffrn_radiation_source 'fine-focus sealed tube'
_diffrn_radiation_type MoK\a
_diffrn_radiation_wavelength 0.71073
_diffrn_reflns_av_R_equivalents 0.1711
_diffrn_reflns_av_sigmaI/netI 0.4500
_diffrn_reflns_limit_h_max 21
_diffrn_reflns_limit_h_min -21
_diffrn_reflns_limit_k_max 21
_diffrn_reflns_limit_k_min -11
_diffrn_reflns_limit_l_max 45
_diffrn_reflns_limit_l_min -44
_diffrn_reflns_number 66094
_diffrn_reflns_theta_full 30.62
_diffrn_reflns_theta_max 30.62
_diffrn_reflns_theta_min 1.47
_exptl_absorpt_coefficient_mu 0.631
_exptl_absorpt_correction_T_max 0.333
_exptl_absorpt_correction_T_min 0.188
_exptl_absorpt_correction_type empirical
_exptl_absorpt_process_details SADABS
_exptl_crystal_colour yellow
_exptl_crystal_density_diffrn 1.381
_exptl_crystal_description 'block shaped'
_exptl_crystal_F_000 3200
_exptl_crystal_size_max 0.32
_exptl_crystal_size_mid 0.28
_exptl_crystal_size_min 0.20
_refine_diff_density_max 1.500
_refine_diff_density_min -0.632
_refine_diff_density_rms 0.147
_refine_ls_abs_structure_details 'Flack H D (1983), Acta Cryst. A39, 876-881'
_refine_ls_abs_structure_Flack 0.00
_refine_ls_extinction_method none
_refine_ls_goodness_of_fit_ref 0.961
_refine_ls_hydrogen_treatment mixed
_refine_ls_matrix_type full
_refine_ls_number_parameters 1927
_refine_ls_number_reflns 40898
_refine_ls_number_restraints 79
_refine_ls_restrained_S_all 1.101
_refine_ls_R_factor_all 0.4484
_refine_ls_R_factor_gt 0.1446
_refine_ls_shift/su_max 15.000
_refine_ls_shift/su_mean 0.357
_refine_ls_structure_factor_coef Fsqd
_refine_ls_weighting_details 'calc w=1/[\s^2^(Fo^2^)+(0.2000P)^2^+0.0000P] where P=(Fo^2^+2Fc^2^)/3'
_refine_ls_weighting_scheme calc
_refine_ls_wR_factor_gt 0.3184
_refine_ls_wR_factor_ref 0.4812
_reflns_number_gt 8274
_reflns_number_total 40898
_reflns_threshold_expression >2\s(I)
_cod_data_source_file jo302585a_si_003.cif
_cod_data_source_block sensorwithpa
_cod_original_sg_symbol_H-M 'P c'
_cod_database_code 4027929

loop_
_symmetry_equiv_pos_as_xyz
'x, y, z'
'x, -y, z+1/2'

loop_
_atom_site_label
_atom_site_type_symbol
_atom_site_fract_x
_atom_site_fract_y
_atom_site_fract_z
_atom_site_U_iso_or_equiv
_atom_site_adp_type
_atom_site_occupancy
_atom_site_symmetry_multiplicity
_atom_site_calc_flag
_atom_site_refinement_flags
_atom_site_disorder_assembly
_atom_site_disorder_group
Br1 Br 0.0315(8) 0.38032(18) 0.3908(4) 0.0629(10) Uani 1 1 d . . .
Br2 Br 0.0292(8) 0.12064(18) 0.0297(4) 0.0618(10) Uani 1 1 d . . .
H1S H 0.328(10) 0.348(10) 0.555(5) 0.02(4) Uiso 1 1 d . . .
H2S H 0.436(10) -0.424(6) 0.648(4) 0.03(4) Uiso 1 1 d D . .
N2 N -0.0232(17) 0.5077(14) 0.4949(8) 0.045(6) Uani 1 1 d . . .
C16 C 0.022(4) 0.389(2) 0.5411(15) 0.13(2) Uani 1 1 d D . .
N1 N -0.0058(19) 0.6293(19) 0.4660(9) 0.064(8) Uani 1 1 d . . .
N3 N -0.1292(18) 0.5328(15) 0.2713(9) 0.059(7) Uani 1 1 d . . .
C27 C -0.193(2) 0.5049(19) 0.2365(9) 0.043(7) Uani 1 1 d U A .
H27 H -0.2189 0.5418 0.2147 0.052 Uiso 1 1 calc R . .
C2 C 0.069(2) 0.6144(18) 0.3163(12) 0.061(9) Uani 1 1 d . . .
N6 N 0.279(2) 0.393(2) 0.3628(10) 0.082(10) Uani 1 1 d . . .
C14 C -0.023(2) 0.5734(17) 0.5224(8) 0.048(7) Uani 1 1 d . . .
H14 H -0.0281 0.5656 0.5508 0.057 Uiso 1 1 calc R . .
C3 C -0.033(3) 0.621(2) 0.3155(11) 0.071(10) Uani 1 1 d . . .
C173 C -0.014(2) 0.649(2) 0.5058(12) 0.073(10) Uani 1 1 d . . .
H173 H -0.0132 0.7034 0.5186 0.088 Uiso 1 1 calc R . .
C45 C 0.300(3) 0.225(2) 0.3654(10) 0.061(9) Uani 1 1 d . . .
C18 C -0.087(4) 0.350(2) 0.5815(11) 0.19(2) Uani 1 1 d D . .
H18 H -0.1306 0.3559 0.5571 0.231 Uiso 1 1 calc R . .
N5 N 0.263(2) 0.5221(16) 0.3443(9) 0.069(8) Uani 1 1 d . . .
C48 C 0.228(3) 0.1948(19) 0.3363(11) 0.062(9) Uani 1 1 d D C .
C17 C 0.009(3) 0.365(2) 0.5810(11) 0.094(12) Uani 1 1 d D . .
C4 C -0.037(2) 0.6554(17) 0.3608(12) 0.056(8) Uani 1 1 d . . .
C6 C 0.108(3) 0.6474(19) 0.3886(10) 0.054(8) Uani 1 1 d . . .
C35 C -0.269(2) 0.1258(18) 0.2390(9) 0.087(12) Uani 1 1 d G A 1
C36 C -0.219(2) 0.0496(17) 0.2370(10) 0.109(14) Uani 1 1 d G A 1
H36 H -0.2364 -0.0019 0.2484 0.130 Uiso 1 1 calc R A 1
C37 C -0.142(2) 0.051(2) 0.2180(11) 0.125(18) Uani 1 1 d G A 1
H37 H -0.1091 0.0011 0.2167 0.149 Uiso 1 1 calc R A 1
C38 C -0.115(2) 0.129(3) 0.2008(10) 0.15(2) Uani 1 1 d G A 1
H38 H -0.0648 0.1307 0.1882 0.184 Uiso 1 1 calc R A 1
C39 C -0.166(2) 0.206(2) 0.2028(9) 0.094(13) Uani 1 1 d G A 1
H39 H -0.1479 0.2572 0.1914 0.112 Uiso 1 1 calc R A 1
C40 C -0.242(2) 0.2038(17) 0.2218(9) 0.076(12) Uani 1 1 d G A 1
C8 C 0.180(3) 0.653(2) 0.4252(14) 0.116(15) Uani 1 1 d . . .
H8A H 0.2358 0.6405 0.4160 0.174 Uiso 1 1 calc R . .
H8B H 0.1708 0.6116 0.4466 0.174 Uiso 1 1 calc R . .
H8C H 0.1825 0.7103 0.4371 0.174 Uiso 1 1 calc R . .
C26 C -0.103(2) 0.621(2) 0.2804(13) 0.074(11) Uani 1 1 d . . .
H26A H -0.0843 0.6475 0.2557 0.089 Uiso 1 1 calc R . .
H26B H -0.1529 0.6543 0.2873 0.089 Uiso 1 1 calc R . .
C1 C 0.126(2) 0.6206(18) 0.3450(13) 0.063(10) Uani 1 1 d D . .
C32 C -0.362(2) 0.282(2) 0.2458(10) 0.071(9) Uani 1 1 d D A .
C5 C 0.029(3) 0.660(2) 0.3924(12) 0.062(9) Uani 1 1 d . . .
C21 C -0.043(3) 0.321(2) 0.6558(9) 0.083(10) Uani 1 1 d D . .
H21 H -0.0624 0.3167 0.6818 0.100 Uiso 1 1 calc R . .
C31 C -0.291(2) 0.2820(18) 0.2269(8) 0.050(7) Uani 1 1 d . . .
C29 C -0.096(2) 0.4583(19) 0.2947(11) 0.072(10) Uani 1 1 d . . .
H29 H -0.0490 0.4545 0.3177 0.086 Uiso 1 1 calc R . .
C49 C 0.248(4) 0.103(2) 0.3195(14) 0.117(18) Uani 1 1 d D . .
C60 C 0.149(3) 0.231(2) 0.3248(12) 0.068(9) Uani 1 1 d . . .
H60 H 0.1350 0.2841 0.3355 0.082 Uiso 1 1 calc R C .
N4 N -0.212(2) 0.424(2) 0.2375(9) 0.076(9) Uani 1 1 d . . .
C43 C 0.353(3) 0.421(2) 0.3461(11) 0.102(13) Uani 1 1 d . . .
H43 H 0.4051 0.3902 0.3447 0.122 Uiso 1 1 calc R . .
C12 C -0.018(2) 0.5510(18) 0.4566(10) 0.057(8) Uani 1 1 d . . .
H12 H -0.0237 0.5264 0.4296 0.068 Uiso 1 1 calc R . .
C41 C 0.230(3) 0.462(2) 0.3646(11) 0.063(10) Uani 1 1 d . . .
H41 H 0.1801 0.4671 0.3779 0.076 Uiso 1 1 calc R . .
C28 C -0.154(3) 0.387(3) 0.2736(14) 0.109(16) Uani 1 1 d . A .
H28 H -0.1528 0.3291 0.2821 0.131 Uiso 1 1 calc R . .
C23 C 0.090(4) 0.352(3) 0.6197(12) 0.106(15) Uani 1 1 d D . .
C25 C 0.128(4) 0.394(3) 0.542(2) 0.121(18) Uani 1 1 d D . .
C7 C 0.228(2) 0.614(3) 0.3370(14) 0.096(13) Uani 1 1 d D . .
H7A H 0.2305 0.6318 0.3080 0.115 Uiso 1 1 calc R . .
H7B H 0.2645 0.6534 0.3563 0.115 Uiso 1 1 calc R . .
C24 C 0.163(4) 0.362(3) 0.618(2) 0.14(2) Uani 1 1 d . . .
H24 H 0.2026 0.3605 0.6436 0.168 Uiso 1 1 calc R . .
C42 C 0.332(3) 0.503(2) 0.3326(13) 0.090(11) Uani 1 1 d . . .
H42 H 0.3645 0.5382 0.3171 0.108 Uiso 1 1 calc R . .
C30 C -0.271(3) 0.370(2) 0.2080(12) 0.080(11) Uani 1 1 d . A .
H30A H -0.2437 0.3599 0.1829 0.096 Uiso 1 1 calc R . .
H30B H -0.3259 0.4011 0.1989 0.096 Uiso 1 1 calc R . .
C44 C 0.273(2) 0.309(2) 0.3852(11) 0.084(11) Uani 1 1 d . C .
H44A H 0.2117 0.3022 0.3892 0.101 Uiso 1 1 calc R . .
H44B H 0.3087 0.3145 0.4135 0.101 Uiso 1 1 calc R . .
N10 N 0.0686(17) 0.1310(11) 0.4562(8) 0.045(6) Uani 1 1 d . . .
N7 N 0.1992(19) 0.0269(17) 0.6516(10) 0.058(7) Uani 1 1 d . . .
N12 N 0.0868(18) 0.0101(14) 0.4260(8) 0.052(7) Uani 1 1 d . . .
C86 C -0.160(2) 0.1134(16) 0.5830(11) 0.056(9) Uani 1 1 d . . .
H86A H -0.2004 0.1489 0.5633 0.067 Uiso 1 1 calc R . .
H86B H -0.1613 0.1346 0.6117 0.067 Uiso 1 1 calc R . .
C90 C -0.168(2) -0.043(2) 0.5579(10) 0.055(8) Uani 1 1 d . . .
H90 H -0.1169 -0.0429 0.5453 0.067 Uiso 1 1 calc R . .
C98 C 0.074(2) 0.0407(17) 0.4597(10) 0.050(8) Uani 1 1 d . . .
H98 H 0.0696 0.0089 0.4841 0.060 Uiso 1 1 calc R . .
C97 C 0.090(2) 0.067(2) 0.3910(11) 0.070(9) Uani 1 1 d . . .
H97 H 0.0979 0.0564 0.3630 0.084 Uiso 1 1 calc R . .
N11 N -0.223(2) -0.1058(17) 0.5561(10) 0.071(8) Uani 1 1 d . . .
C63 C 0.007(3) 0.1073(19) 0.6102(10) 0.058(9) Uani 1 1 d . . .
C65 C 0.038(2) 0.1616(15) 0.5320(10) 0.052(8) Uani 1 1 d . . .
N9 N -0.193(2) 0.0233(18) 0.5799(10) 0.071(8) Uani 1 1 d . . .
C99 C 0.091(3) -0.085(2) 0.4213(10) 0.077(11) Uani 1 1 d . F .
H99A H 0.0649 -0.1126 0.4437 0.093 Uiso 1 1 calc R . .
H99B H 0.1525 -0.1030 0.4244 0.093 Uiso 1 1 calc R . .
C64 C 0.082(3) 0.1239(15) 0.6009(11) 0.051(8) Uani 1 1 d . . .
C80 C 0.429(3) -0.222(3) 0.6735(14) 0.085(13) Uani 1 1 d . . .
C95 C 0.052(2) 0.1967(15) 0.4859(8) 0.062(9) Uani 1 1 d . . .
H95A H -0.0012 0.2286 0.4733 0.074 Uiso 1 1 calc R . .
H95B H 0.1010 0.2373 0.4899 0.074 Uiso 1 1 calc R . .
C87 C -0.275(3) -0.005(3) 0.5948(17) 0.15(2) Uani 1 1 d . . .
H87 H -0.3108 0.0263 0.6100 0.179 Uiso 1 1 calc R . .
C96 C 0.076(2) 0.1503(19) 0.4138(9) 0.050(8) Uani 1 1 d . . .
H96 H 0.0735 0.2055 0.4018 0.060 Uiso 1 1 calc R . .
C72 C 0.356(4) -0.216(4) 0.6978(14) 0.125(19) Uani 1 1 d . . .
C61 C -0.057(3) 0.1498(19) 0.5357(13) 0.068(10) Uani 1 1 d . . .
C67 C 0.161(3) 0.115(2) 0.6395(13) 0.106(14) Uani 1 1 d . . .
H67A H 0.2086 0.1514 0.6336 0.128 Uiso 1 1 calc R . .
H67B H 0.1405 0.1384 0.6644 0.128 Uiso 1 1 calc R . .
C71 C 0.323(3) -0.132(2) 0.7152(12) 0.084(12) Uani 1 1 d . . .
H71A H 0.3730 -0.0964 0.7277 0.101 Uiso 1 1 calc R . .
H71B H 0.2891 -0.1457 0.7377 0.101 Uiso 1 1 calc R . .
C62 C -0.075(2) 0.1243(19) 0.5743(12) 0.062(9) Uani 1 1 d . . .
C88 C -0.285(3) -0.088(3) 0.5811(14) 0.098(12) Uani 1 1 d . . .
H88 H -0.3278 -0.1270 0.5876 0.117 Uiso 1 1 calc R . .
C66 C 0.112(2) 0.1401(17) 0.5658(10) 0.051(8) Uani 1 1 d . . .
C68 C 0.175(2) -0.046(2) 0.6274(11) 0.068(9) Uani 1 1 d . . .
H68 H 0.1383 -0.0476 0.6009 0.081 Uiso 1 1 calc R . .
C69 C 0.211(2) -0.108(2) 0.6463(12) 0.067(9) Uani 1 1 d . . .
H69 H 0.2023 -0.1656 0.6381 0.080 Uiso 1 1 calc R . .
C75 C 0.456(3) -0.298(3) 0.6586(10) 0.071(10) Uani 1 1 d . . .
N8 N 0.2638(18) -0.0800(16) 0.6804(8) 0.058(7) Uani 1 1 d . . .
C70 C 0.258(3) 0.010(3) 0.6828(14) 0.083(11) Uani 1 1 d . . .
H70 H 0.2903 0.0473 0.7026 0.099 Uiso 1 1 calc R . .
C101 C 0.340(3) 0.074(2) 0.3324(12) 0.094(15) Uani 1 1 d . C .
H101 H 0.3574 0.0222 0.3214 0.113 Uiso 1 1 calc R B 1
C100 C 0.086(2) 0.5824(19) 0.2721(10) 0.060(8) Uani 1 1 d . . .
H10A H 0.0308 0.5780 0.2527 0.091 Uiso 1 1 calc R . .
H10B H 0.1144 0.5265 0.2753 0.091 Uiso 1 1 calc R . .
H10C H 0.1243 0.6229 0.2610 0.091 Uiso 1 1 calc R . .
C102 C 0.185(5) 0.056(3) 0.2877(17) 0.18(3) Uani 1 1 d . C .
H102 H 0.1994 0.0031 0.2764 0.216 Uiso 1 1 calc R . .
C104 C 0.087(3) 0.183(3) 0.2950(11) 0.100(13) Uani 1 1 d D C .
H104 H 0.0316 0.2073 0.2867 0.120 Uiso 1 1 calc R . .
C103 C 0.102(7) 0.096(3) 0.275(2) 0.25(5) Uani 1 1 d D . .
H103 H 0.0580 0.0696 0.2559 0.298 Uiso 1 1 calc R C .
C117 C 0.557(2) 0.125(2) 0.3910(11) 0.122(14) Uani 1 1 d G C 1
H117 H 0.6134 0.1008 0.3960 0.146 Uiso 1 1 calc R C 1
C116 C 0.542(2) 0.206(2) 0.4087(10) 0.14(2) Uani 1 1 d G C 1
H116 H 0.5888 0.2358 0.4254 0.172 Uiso 1 1 calc R C 1
C115 C 0.456(2) 0.2432(17) 0.4012(9) 0.092(12) Uani 1 1 d G C 1
H115 H 0.4467 0.2969 0.4129 0.111 Uiso 1 1 calc R C 1
C46 C 0.3857(19) 0.1988(17) 0.3760(9) 0.083(12) Uani 1 1 d G C 1
C47 C 0.401(2) 0.1175(17) 0.3583(9) 0.075(11) Uani 1 1 d G C 1
C118 C 0.486(2) 0.0807(17) 0.3658(10) 0.20(3) Uani 1 1 d G C 1
H118 H 0.4959 0.0269 0.3541 0.234 Uiso 1 1 calc R C 1
C120 C -0.335(3) 0.125(2) 0.2600(11) 0.075(10) Uani 1 1 d . . .
H120 H -0.3505 0.0737 0.2725 0.090 Uiso 1 1 calc R A 1
C121 C -0.381(3) 0.201(3) 0.2636(14) 0.097(13) Uani 1 1 d D A .
C122 C -0.465(3) 0.198(3) 0.2803(15) 0.136(17) Uani 1 1 d D . .
H122 H -0.4828 0.1435 0.2883 0.163 Uiso 1 1 calc R A .
C133 C -0.522(2) 0.265(2) 0.2856(13) 0.111(15) Uani 1 1 d D A .
H133 H -0.5712 0.2586 0.2988 0.133 Uiso 1 1 calc R . .
C132 C -0.417(3) 0.358(2) 0.2514(11) 0.100(12) Uani 1 1 d D . .
H132 H -0.4002 0.4128 0.2438 0.120 Uiso 1 1 calc R A .
C135 C 0.306(6) 0.422(5) 0.537(2) 0.19(3) Uani 1 1 d . . .
H135 H 0.3610 0.4386 0.5305 0.232 Uiso 1 1 calc R . .
C129 C 0.292(3) 0.399(3) 0.572(2) 0.101(15) Uani 1 1 d . . .
C134 C 0.157(5) 0.415(4) 0.504(2) 0.15(2) Uani 1 1 d . . .
H134 H 0.1220 0.4252 0.4775 0.185 Uiso 1 1 calc R . .
C130 C -0.045(2) 0.4148(16) 0.5011(9) 0.044(7) Uani 1 1 d D . .
H13A H -0.0367 0.3802 0.4766 0.053 Uiso 1 1 calc R . .
H13B H -0.1054 0.4082 0.5060 0.053 Uiso 1 1 calc R . .
C131 C 0.239(5) 0.419(3) 0.513(2) 0.121(17) Uani 1 1 d . . .
H131 H 0.2566 0.4202 0.4864 0.145 Uiso 1 1 calc R . .
C9 C 0.002(3) 0.701(2) 0.4295(13) 0.092(13) Uani 1 1 d . . .
H9A H -0.0550 0.7297 0.4211 0.110 Uiso 1 1 calc R . .
H9B H 0.0453 0.7448 0.4410 0.110 Uiso 1 1 calc R . .
C140 C 0.042(2) -0.1127(16) 0.3782(8) 0.050(7) Uani 1 1 d . . .
C126 C 0.268(3) -0.441(3) 0.6847(13) 0.110(16) Uani 1 1 d . . .
H126 H 0.2789 -0.4895 0.6690 0.133 Uiso 1 1 calc R . .
C143 C -0.040(2) -0.1045(18) 0.3742(9) 0.048(7) Uani 1 1 d . F .
C136 C -0.213(2) -0.1879(16) 0.5303(9) 0.057(8) Uani 1 1 d . . .
H13C H -0.1530 -0.1919 0.5240 0.068 Uiso 1 1 calc R . .
H13D H -0.2544 -0.1871 0.5035 0.068 Uiso 1 1 calc R . .
C144 C -0.091(3) -0.0863(16) 0.4093(11) 0.060(9) Uani 1 1 d . . .
H144 H -0.0560 -0.0788 0.4360 0.072 Uiso 1 1 calc R F .
C128 C 0.565(4) -0.236(4) 0.6329(14) 0.15(2) Uani 1 1 d . . .
H128 H 0.6153 -0.2376 0.6200 0.181 Uiso 1 1 calc R . .
C124 C 0.297(3) -0.290(3) 0.6997(12) 0.096(12) Uani 1 1 d . . .
C139 C -0.179(3) -0.311(2) 0.5836(12) 0.070(11) Uani 1 1 d . . .
C123 C -0.497(3) 0.347(4) 0.2685(14) 0.119(17) Uani 1 1 d . A .
H123 H -0.5351 0.3939 0.2687 0.142 Uiso 1 1 calc R . .
O4W O -0.227(2) 0.5761(16) 0.4598(10) 0.116(10) Uani 1 1 d . . .
O6W O 0.480(4) 0.029(3) 0.7482(18) 0.23(2) Uani 1 1 d D . .
O8W O -0.226(2) 0.274(2) 0.3604(9) 0.133(10) Uani 1 1 d . . .
C196 C -0.132(3) 0.665(3) 0.3654(11) 0.088(11) Uani 1 1 d . . .
H19A H -0.1689 0.6531 0.3385 0.133 Uiso 1 1 calc R . .
H19B H -0.1419 0.7231 0.3742 0.133 Uiso 1 1 calc R . .
H19C H -0.1450 0.6248 0.3865 0.133 Uiso 1 1 calc R . .
O1P O 0.288(3) 0.050(3) 0.4519(15) 0.22(2) Uani 1 1 d . . .
N1P N 0.307(4) 0.128(4) 0.4647(15) 0.19(2) Uani 1 1 d . . .
O2P O 0.278(3) 0.202(3) 0.4671(10) 0.156(12) Uani 1 1 d . . .
N2P N 0.600(5) 0.304(4) 0.546(3) 0.37(8) Uani 1 1 d D . .
C154 C -0.099(3) -0.1174(19) 0.3313(14) 0.101(12) Uani 1 1 d . . .
C156 C -0.186(3) -0.114(2) 0.3326(17) 0.108(14) Uani 1 1 d . F .
H156 H -0.2203 -0.1294 0.3068 0.130 Uiso 1 1 calc R . .
N6P N 0.519(5) 0.419(3) 0.6604(12) 0.27(3) Uani 1 1 d D . .
C147 C 0.209(4) -0.447(3) 0.7038(15) 0.16(2) Uani 1 1 d . . .
H147 H 0.1841 -0.5003 0.7079 0.193 Uiso 1 1 calc R . .
C157 C -0.239(4) -0.091(3) 0.364(2) 0.15(2) Uani 1 1 d . . .
H157 H -0.3000 -0.0846 0.3578 0.179 Uiso 1 1 calc R F .
C151 C 0.536(4) -0.157(4) 0.6465(16) 0.15(2) Uani 1 1 d . . .
H151 H 0.5619 -0.1050 0.6396 0.174 Uiso 1 1 calc R . .
C149 C 0.223(3) -0.292(3) 0.7210(12) 0.110(14) Uani 1 1 d . . .
H149 H 0.2072 -0.2419 0.7347 0.132 Uiso 1 1 calc R . .
C153 C -0.193(3) -0.391(2) 0.6014(11) 0.074(11) Uani 1 1 d . . .
C146 C 0.327(3) -0.366(3) 0.6825(12) 0.106(15) Uani 1 1 d D . .
C152 C 0.470(3) -0.156(4) 0.6697(14) 0.099(14) Uani 1 1 d . . .
H152 H 0.4565 -0.1051 0.6828 0.119 Uiso 1 1 calc R . .
C148 C 0.175(3) -0.363(3) 0.7219(13) 0.132(17) Uani 1 1 d . . .
H148 H 0.1221 -0.3632 0.7331 0.158 Uiso 1 1 calc R . .
C155 C -0.043(3) -0.145(2) 0.2973(13) 0.084(12) Uani 1 1 d . F .
H155 H -0.0730 -0.1559 0.2697 0.101 Uiso 1 1 calc R D 1
C145 C 0.409(2) -0.365(4) 0.6642(13) 0.109(14) Uani 1 1 d D . .
C150 C 0.522(4) -0.311(3) 0.6383(12) 0.121(18) Uani 1 1 d . . .
H150 H 0.5369 -0.3655 0.6287 0.145 Uiso 1 1 calc R . .
O16P O 0.711(2) 0.3642(16) 0.6784(9) 0.139(9) Uani 1 1 d . . .
C7P C 0.4934(17) 0.265(3) 0.6492(10) 0.127(19) Uani 1 1 d GD E 1
H7P H 0.4342 0.2787 0.6392 0.152 Uiso 1 1 calc R E 1
C168 C 0.547(3) 0.3233(17) 0.6613(10) 0.101(14) Uani 1 1 d GD E 1
C36P C 0.626(2) 0.305(2) 0.6746(13) 1.16(17) Uani 1 1 d GDU E 1
C169 C 0.6505(16) 0.229(2) 0.6758(10) 0.148(18) Uani 1 1 d GD E 1
C167 C 0.597(2) 0.1708(16) 0.6637(10) 0.32(5) Uani 1 1 d G E 1
H167 H 0.6153 0.1133 0.6646 0.387 Uiso 1 1 calc R E 1
C45P C 0.518(2) 0.189(2) 0.6504(12) 0.34(6) Uani 1 1 d GD E 1
C164 C -0.008(3) 0.073(2) 0.6538(9) 0.087(11) Uani 1 1 d . . .
H16A H -0.0708 0.0666 0.6537 0.131 Uiso 1 1 calc R . .
H16B H 0.0168 0.1123 0.6759 0.131 Uiso 1 1 calc R . .
H16C H 0.0200 0.0170 0.6589 0.131 Uiso 1 1 calc R . .
C166 C -0.132(2) 0.164(2) 0.4981(10) 0.067(9) Uani 1 1 d . . .
H16D H -0.1080 0.1810 0.4733 0.101 Uiso 1 1 calc R . .
H16E H -0.1709 0.2089 0.5051 0.101 Uiso 1 1 calc R . .
H16F H -0.1652 0.1111 0.4921 0.101 Uiso 1 1 calc R . .
C165 C 0.208(2) 0.149(2) 0.5580(10) 0.066(9) Uani 1 1 d . . .
H16G H 0.2084 0.1673 0.5291 0.099 Uiso 1 1 calc R . .
H16H H 0.2378 0.0937 0.5627 0.099 Uiso 1 1 calc R . .
H16I H 0.2393 0.1908 0.5775 0.099 Uiso 1 1 calc R . .
C162 C -0.319(4) -0.304(3) 0.5450(13) 0.116(17) Uani 1 1 d . . .
C26P C 0.578(6) 0.167(9) 0.516(6) 0.51(11) Uani 1 1 d DU . .
C27P C 0.559(5) 0.085(5) 0.4929(18) 0.17(3) Uani 1 1 d D . .
C6P C 0.456(4) 0.052(4) 0.4738(15) 0.19(2) Uani 1 1 d . . .
H6P H 0.4377 0.0004 0.4602 0.225 Uiso 1 1 calc R . .
C1P C 0.404(4) 0.123(5) 0.4835(16) 0.16(3) Uani 1 1 d . . .
C2P C 0.450(4) 0.210(5) 0.5078(16) 0.20(3) Uani 1 1 d D . .
H2P H 0.4095 0.2558 0.5052 0.239 Uiso 1 1 calc R . .
C3P C 0.531(4) 0.235(7) 0.531(3) 0.25(5) Uani 1 1 d D . .
O19P O 0.593(2) 0.4821(17) 0.6654(10) 0.120(9) Uani 1 1 d . E .
C177 C -0.483(4) -0.297(3) 0.5112(14) 0.16(3) Uani 1 1 d . . .
H177 H -0.5252 -0.2583 0.4976 0.188 Uiso 1 1 calc R . .
C178 C -0.395(5) -0.269(3) 0.5172(19) 0.15(2) Uani 1 1 d . . .
H178 H -0.3843 -0.2220 0.5008 0.184 Uiso 1 1 calc R . .
C181 C -0.015(3) -0.320(2) 0.6277(14) 0.090(12) Uani 1 1 d . . .
H181 H 0.0406 -0.2960 0.6369 0.108 Uiso 1 1 calc R . .
C182 C -0.081(3) -0.285(2) 0.6007(12) 0.090(12) Uani 1 1 d . . .
H182 H -0.0645 -0.2336 0.5891 0.108 Uiso 1 1 calc R . .
C180 C -0.044(2) -0.4002(19) 0.6401(9) 0.060(8) Uani 1 1 d . . .
H180 H -0.0032 -0.4347 0.6577 0.072 Uiso 1 1 calc R . .
C179 C -0.122(2) -0.4296(19) 0.6292(9) 0.055(7) Uani 1 1 d . . .
H179 H -0.1334 -0.4829 0.6409 0.066 Uiso 1 1 calc R . .
O25W O -0.285(4) 0.393(4) 0.3645(19) 0.29(3) Uani 1 1 d . . .
O30P O 0.424(4) 0.116(2) 0.7880(19) 0.28(2) Uani 1 1 d D . .
N14P N 0.493(5) 0.088(4) 0.7703(13) 0.19(3) Uani 1 1 d . . .
O2S O 0.269(3) -0.174(2) 0.4940(12) 0.181(15) Uani 1 1 d D . .
O1S O 0.279(4) -0.229(6) 0.562(2) 0.37(5) Uani 1 1 d . . .
C5S C 0.287(4) -0.170(4) 0.528(2) 0.17(2) Uani 1 1 d D . .
C3S C 0.241(3) -0.308(3) 0.5498(15) 0.16(2) Uani 1 1 d . . .
H3S1 H 0.1973 -0.3000 0.5239 0.188 Uiso 1 1 calc R . .
H3S2 H 0.2860 -0.3471 0.5435 0.188 Uiso 1 1 calc R . .
N4P N 0.453(4) 0.115(3) 0.6389(15) 0.30(5) Uani 1 1 d D . .
O27W O 0.555(3) -0.069(4) 0.480(3) 0.46(6) Uani 1 1 d D . .
O28W O 0.499(5) 0.439(5) 0.453(4) 0.43(6) Uani 1 1 d D . .
N22P N 0.595(7) -0.001(5) 0.479(3) 0.26(4) Uani 1 1 d DU . .
O21P O 0.671(6) 0.309(10) 0.517(4) 1.0(3) Uani 1 1 d D . .
C185 C -0.515(7) -0.374(7) 0.523(3) 0.25(4) Uani 1 1 d . . .
H185 H -0.5732 -0.3942 0.5161 0.297 Uiso 1 1 calc R . .
C174 C -0.184(4) -0.078(3) 0.409(2) 0.18(3) Uani 1 1 d . F .
H174 H -0.2094 -0.0667 0.4329 0.213 Uiso 1 1 calc R . .
C184 C -0.440(4) -0.421(2) 0.5482(16) 0.15(2) Uani 1 1 d . . .
H184 H -0.4549 -0.4761 0.5562 0.184 Uiso 1 1 calc R . .
C186 C 0.0413(16) -0.1523(11) 0.3047(6) 0.067(7) Uani 1 1 d G F 1
C141 C 0.0940(14) -0.1326(11) 0.3434(6) 0.046(7) Uani 1 1 d G F 1
C142 C 0.1853(14) -0.1390(11) 0.3479(6) 0.082(9) Uani 1 1 d G F 1
H142 H 0.2208 -0.1257 0.3739 0.098 Uiso 1 1 calc R F 1
C189 C 0.2239(15) -0.1649(11) 0.3137(7) 0.054(6) Uani 1 1 d G F 1
H189 H 0.2853 -0.1692 0.3167 0.065 Uiso 1 1 calc R F 1
C188 C 0.1712(18) -0.1846(11) 0.2750(7) 0.083(10) Uani 1 1 d G F 1
H188 H 0.1971 -0.2021 0.2520 0.100 Uiso 1 1 calc R F 1
C187 C 0.0799(18) -0.1782(11) 0.2705(7) 0.110(16) Uani 1 1 d G F 1
H187 H 0.0444 -0.1915 0.2445 0.132 Uiso 1 1 calc R F 1
C19P C -0.436(3) -0.231(2) 0.2799(10) 0.087(13) Uani 1 1 d . . .
H19P H -0.3857 -0.2139 0.2986 0.104 Uiso 1 1 calc R . .
C20P C -0.502(2) -0.162(2) 0.2615(13) 0.112(16) Uani 1 1 d D . .
C31P C -0.585(2) -0.1882(16) 0.2480(9) 0.060(7) Uani 1 1 d D . .
H31P H -0.6259 -0.1439 0.2405 0.071 Uiso 1 1 calc R . .
O41P O 0.415(3) 0.852(3) 0.387(2) 0.38(4) Uani 1 1 d . . .
N13P N -0.377(4) -0.380(4) 0.2761(19) 0.29(4) Uani 1 1 d D . .
C1S C 0.364(4) -0.116(4) 0.5383(18) 0.21(3) Uani 1 1 d DU . .
H1S1 H 0.3762 -0.0900 0.5125 0.319 Uiso 1 1 calc R . .
H1S2 H 0.4133 -0.1506 0.5512 0.319 Uiso 1 1 calc R . .
H1S3 H 0.3528 -0.0714 0.5579 0.319 Uiso 1 1 calc R . .
O42P O 0.548(5) 0.861(4) 0.3628(18) 0.38(4) Uani 1 1 d D . .
C190 C 0.198(7) 0.377(3) 0.584(2) 0.24(6) Uani 1 1 d D . .
C193 C -0.277(4) -0.426(3) 0.5897(17) 0.13(2) Uani 1 1 d . . .
H193 H -0.2875 -0.4791 0.6022 0.151 Uiso 1 1 calc R . .
C192 C -0.339(4) -0.396(4) 0.5647(17) 0.13(2) Uani 1 1 d . . .
C191 C -0.232(3) -0.264(2) 0.5572(14) 0.073(11) Uani 1 1 d . . .
C194 C -0.108(2) 0.328(2) 0.6210(9) 0.108(13) Uani 1 1 d D . .
H194 H -0.1665 0.3183 0.6238 0.129 Uiso 1 1 calc R . .
C195 C 0.047(5) 0.320(3) 0.6581(14) 0.21(3) Uani 1 1 d . . .
H195 H 0.0827 0.3000 0.6829 0.257 Uiso 1 1 calc R . .
O39P O 0.669(3) 0.129(10) 0.511(3) 0.84(13) Uani 1 1 d . . .
O40P O 0.504(5) 0.039(4) 0.631(3) 0.44(5) Uani 1 1 d . E .
C39P C 0.478(4) 0.664(4) 0.405(2) 0.14(2) Uani 1 1 d . . .
C46P C 0.531(9) 0.729(8) 0.395(4) 0.28(6) Uani 1 1 d . . .
C50P C 0.636(5) 0.734(4) 0.411(3) 0.23(4) Uani 1 1 d . . .
H50P H 0.6731 0.7817 0.4104 0.271 Uiso 1 1 calc R . .
C47P C 0.658(5) 0.652(6) 0.427(2) 0.17(2) Uani 1 1 d U . .
C48P C 0.614(5) 0.582(4) 0.438(2) 0.16(2) Uani 1 1 d . . .
H48P H 0.6378 0.5406 0.4579 0.190 Uiso 1 1 calc R . .
C37P C 0.529(6) 0.578(6) 0.415(2) 0.22(4) Uani 1 1 d . . .
N26P N 0.484(2) 0.510(8) 0.434(2) 0.38(8) Uani 1 1 d D . .
O44P O 0.414(4) 0.687(5) 0.367(2) 0.36(4) Uani 1 1 d . . .
O43P O 0.396(2) 0.521(3) 0.4359(13) 0.200(18) Uani 1 1 d D . .
C4S C 0.209(3) -0.335(3) 0.5740(17) 0.15(2) Uani 1 1 d . . .
H4S1 H 0.1912 -0.3933 0.5664 0.224 Uiso 1 1 calc R . .
H4S2 H 0.1574 -0.3009 0.5767 0.224 Uiso 1 1 calc R . .
H4S3 H 0.2494 -0.3347 0.6007 0.224 Uiso 1 1 calc R . .
O5N O 0.785(2) 0.140(3) 0.6861(11) 0.130(13) Uani 1 1 d D E .
O6N O 0.803(3) 0.238(2) 0.7222(12) 0.209(17) Uani 1 1 d D E .
N1N N 0.753(4) 0.183(3) 0.6942(13) 0.16(2) Uani 1 1 d . . .
O2N O -0.371(3) -0.3688(17) 0.3284(14) 0.187(12) Uani 1 1 d . . .
O1N O -0.337(3) -0.420(2) 0.2816(11) 0.159(12) Uani 1 1 d . . .
N5N N 0.500(3) 0.816(2) 0.3866(14) 0.171(14) Uani 1 1 d D . .
C29P C -0.542(3) -0.341(4) 0.2516(15) 0.129(16) Uani 1 1 d . . .
C30P C -0.617(3) -0.266(2) 0.2438(11) 0.085(9) Uani 1 1 d U . .
O7N O 0.788(2) 0.715(2) 0.4485(10) 0.133(10) Uani 1 1 d . . .
N6N N 0.750(2) 0.642(2) 0.4494(11) 0.088(9) Uani 1 1 d . . .
C28P C -0.445(2) -0.308(2) 0.2720(11) 0.109(11) Uani 1 1 d D . .
O20P O 0.483(2) 0.4456(14) 0.6256(11) 0.175(10) Uani 1 1 d D E .
O22W O 0.676(2) -0.048(2) 0.4715(9) 0.166(9) Uani 1 1 d D . .
O36P O -0.580(2) -0.3851(19) 0.2672(9) 0.151(9) Uani 1 1 d . . .
O18P O 0.390(2) 0.1373(17) 0.6239(9) 0.140(9) Uani 1 1 d . E .
O35P O -0.714(2) -0.369(2) 0.2395(10) 0.138(10) Uani 1 1 d . . .
O32P O -0.755(2) -0.224(2) 0.2109(10) 0.167(10) Uani 1 1 d . . .
N24P N -0.700(2) -0.293(3) 0.2266(11) 0.127(12) Uani 1 1 d . . .
O8N O 0.525(3) 0.358(2) 0.5520(10) 0.181(12) Uani 1 1 d . . .

loop_
_atom_site_aniso_label
_atom_site_aniso_U_11
_atom_site_aniso_U_22
_atom_site_aniso_U_33
_atom_site_aniso_U_23
_atom_site_aniso_U_13
_atom_site_aniso_U_12
Br1 0.090(3) 0.0421(18) 0.061(2) 0.0025(15) 0.0245(18) 0.0056(18)
Br2 0.087(3) 0.0430(18) 0.060(2) 0.0123(15) 0.0252(18) 0.0134(18)
N2 0.058(16) 0.035(13) 0.043(14) -0.009(11) 0.008(12) -0.005(11)
C16 0.23(7) 0.03(2) 0.14(5) 0.00(2) 0.06(5) 0.02(3)
N1 0.059(19) 0.08(2) 0.057(18) 0.013(15) 0.013(14) 0.013(15)
N3 0.061(18) 0.045(15) 0.068(17) 0.023(12) 0.003(14) 0.012(13)
C27 0.045(12) 0.042(11) 0.036(11) 0.008(9) -0.010(9) 0.010(10)
C2 0.05(2) 0.050(17) 0.09(3) 0.033(17) 0.036(18) 0.039(16)
N6 0.11(3) 0.08(2) 0.07(2) 0.038(17) 0.051(19) 0.027(19)
C14 0.09(2) 0.039(14) 0.020(11) 0.006(10) 0.023(12) 0.007(13)
C3 0.09(3) 0.08(2) 0.052(19) 0.028(16) 0.031(18) 0.029(19)
C173 0.10(3) 0.05(2) 0.08(2) -0.024(18) 0.056(19) -0.034(17)
C45 0.07(2) 0.07(2) 0.045(17) 0.018(15) 0.013(17) 0.013(18)
C18 0.44(9) 0.04(2) 0.14(4) -0.03(2) 0.17(5) 0.00(4)
N5 0.10(2) 0.032(15) 0.092(19) 0.015(13) 0.060(17) 0.007(15)
C48 0.09(3) 0.06(2) 0.05(2) 0.013(16) 0.027(18) 0.011(19)
C17 0.20(4) 0.040(17) 0.06(2) -0.010(14) 0.06(2) -0.01(2)
C4 0.06(2) 0.016(13) 0.11(2) 0.012(14) 0.060(19) 0.009(14)
C6 0.07(2) 0.044(17) 0.045(17) 0.014(13) -0.005(17) -0.014(16)
C35 0.12(4) 0.05(2) 0.09(3) -0.004(19) 0.02(3) 0.01(2)
C36 0.12(4) 0.07(2) 0.15(4) -0.01(2) 0.05(3) 0.00(2)
C37 0.13(4) 0.09(4) 0.15(5) -0.01(3) 0.03(3) 0.05(3)
C38 0.11(4) 0.18(6) 0.14(5) -0.05(4) -0.03(3) 0.05(4)
C39 0.13(4) 0.11(3) 0.05(2) -0.01(2) 0.01(2) 0.00(3)
C40 0.06(3) 0.12(3) 0.04(2) -0.03(2) -0.016(18) -0.03(2)
C8 0.18(4) 0.05(2) 0.13(3) 0.00(2) 0.06(3) -0.03(2)
C26 0.06(2) 0.07(3) 0.09(3) 0.034(19) 0.01(2) 0.011(19)
C1 0.07(3) 0.034(17) 0.09(3) 0.014(17) 0.04(2) 0.019(17)
C32 0.08(3) 0.10(3) 0.030(17) -0.010(17) 0.018(17) -0.02(2)
C5 0.06(2) 0.07(2) 0.06(2) 0.011(19) 0.022(19) 0.01(2)
C21 0.15(3) 0.071(19) 0.032(15) -0.020(13) 0.012(19) 0.02(2)
C31 0.050(18) 0.065(17) 0.029(13) -0.021(12) -0.010(12) 0.010(14)
C29 0.08(2) 0.054(18) 0.07(2) 0.028(16) -0.024(17) -0.001(16)
C49 0.22(6) 0.04(2) 0.10(3) 0.03(2) 0.04(3) -0.01(3)
C60 0.09(3) 0.050(15) 0.07(2) 0.023(14) 0.028(18) 0.011(17)
N4 0.07(2) 0.12(3) 0.039(15) 0.025(17) 0.010(14) 0.01(2)
C43 0.17(4) 0.06(2) 0.09(2) 0.048(17) 0.09(2) 0.03(2)
C12 0.11(2) 0.024(14) 0.043(16) -0.007(12) 0.023(15) -0.025(14)
C41 0.08(3) 0.030(18) 0.08(2) 0.010(16) 0.01(2) 0.004(19)
C28 0.18(4) 0.09(3) 0.06(3) 0.01(2) 0.02(3) -0.01(3)
C23 0.23(5) 0.04(2) 0.04(2) -0.002(17) 0.01(3) 0.03(3)
C25 0.15(4) 0.06(2) 0.13(4) -0.04(3) -0.04(4) -0.01(2)
C7 0.06(3) 0.13(4) 0.10(3) 0.00(2) 0.04(2) -0.04(2)
C24 0.14(4) 0.06(3) 0.20(5) -0.02(3) -0.03(4) -0.01(3)
C42 0.12(3) 0.05(2) 0.12(3) 0.038(17) 0.08(2) -0.01(2)
C30 0.09(3) 0.10(3) 0.044(19) 0.021(19) 0.014(19) -0.01(2)
C44 0.07(2) 0.12(3) 0.07(2) 0.02(2) 0.055(18) 0.02(2)
N10 0.087(18) 0.015(10) 0.041(13) -0.001(9) 0.033(12) 0.000(10)
N7 0.062(18) 0.055(18) 0.058(17) -0.013(14) 0.015(14) -0.018(14)
N12 0.09(2) 0.028(13) 0.046(16) -0.001(11) 0.035(14) -0.002(12)
C86 0.07(3) 0.030(16) 0.064(19) -0.010(13) 0.006(17) -0.001(16)
C90 0.05(2) 0.057(19) 0.07(2) -0.013(15) 0.034(16) -0.005(16)
C98 0.07(2) 0.038(15) 0.041(16) 0.009(12) 0.001(14) -0.019(14)
C97 0.10(2) 0.052(18) 0.065(19) 0.008(15) 0.046(17) 0.017(16)
N11 0.069(19) 0.054(17) 0.10(2) -0.014(14) 0.033(16) -0.005(14)
C63 0.10(3) 0.046(17) 0.027(14) 0.012(12) 0.013(15) 0.008(17)
C65 0.08(2) 0.014(12) 0.057(18) -0.011(13) 0.012(17) -0.009(15)
N9 0.053(18) 0.08(2) 0.083(19) -0.034(16) 0.012(15) -0.004(15)
C99 0.14(3) 0.048(18) 0.052(19) 0.006(15) 0.04(2) 0.05(2)
C64 0.08(2) 0.022(13) 0.05(2) -0.004(13) 0.002(18) 0.000(14)
C80 0.09(3) 0.08(3) 0.08(3) -0.01(3) 0.01(2) -0.02(3)
C95 0.13(3) 0.025(14) 0.033(13) 0.005(10) 0.029(15) 0.007(15)
C87 0.16(4) 0.11(3) 0.21(5) -0.07(3) 0.11(4) -0.10(3)
C96 0.06(2) 0.037(16) 0.044(18) 0.008(13) -0.005(14) -0.023(15)
C72 0.15(5) 0.15(5) 0.07(3) -0.06(3) 0.00(3) 0.05(4)
C61 0.09(3) 0.024(15) 0.09(2) -0.022(15) 0.03(2) 0.006(16)
C67 0.19(4) 0.05(2) 0.08(3) -0.014(17) 0.03(3) -0.05(2)
C71 0.09(3) 0.10(3) 0.07(2) -0.013(19) 0.01(2) -0.04(2)
C62 0.06(2) 0.05(2) 0.08(2) -0.024(16) 0.013(18) 0.014(16)
C88 0.09(3) 0.10(3) 0.12(3) -0.01(2) 0.05(2) -0.03(2)
C66 0.07(2) 0.030(14) 0.044(16) -0.013(11) -0.010(15) -0.003(13)
C68 0.07(2) 0.06(2) 0.07(2) -0.010(18) -0.005(17) 0.002(19)
C69 0.05(2) 0.06(2) 0.08(2) -0.033(17) -0.016(18) 0.004(16)
C75 0.08(3) 0.11(3) 0.025(15) 0.025(17) 0.006(16) 0.01(2)
N8 0.060(16) 0.051(13) 0.052(15) -0.004(12) -0.015(13) -0.013(13)
C70 0.08(3) 0.10(3) 0.07(2) -0.01(2) 0.04(2) -0.03(2)
C101 0.17(4) 0.05(2) 0.07(2) 0.028(19) 0.05(3) 0.08(3)
C100 0.053(18) 0.042(15) 0.09(2) 0.019(15) 0.030(15) 0.004(14)
C102 0.42(9) 0.020(17) 0.15(4) 0.01(2) 0.18(5) 0.00(3)
C104 0.16(4) 0.11(3) 0.05(2) 0.01(2) 0.05(2) 0.01(3)
C103 0.53(15) 0.07(4) 0.16(6) 0.01(4) 0.09(8) -0.04(6)
C117 0.12(3) 0.14(3) 0.12(3) 0.05(2) 0.05(3) 0.10(3)
C116 0.05(3) 0.21(5) 0.17(5) 0.04(4) 0.01(3) 0.00(3)
C115 0.05(3) 0.13(3) 0.09(2) 0.07(2) 0.006(19) 0.01(2)
C46 0.10(3) 0.08(3) 0.07(3) 0.04(2) 0.01(2) 0.03(3)
C47 0.10(3) 0.042(18) 0.08(2) -0.005(15) 0.00(2) 0.008(18)
C118 0.18(5) 0.31(7) 0.09(3) 0.11(4) 0.02(3) 0.08(5)
C120 0.11(3) 0.07(2) 0.047(18) -0.001(16) 0.005(17) -0.02(2)
C121 0.10(3) 0.10(3) 0.11(3) 0.02(2) 0.03(2) 0.02(3)
C122 0.13(4) 0.12(3) 0.15(4) -0.05(3) -0.01(3) 0.05(3)
C133 0.11(3) 0.11(3) 0.11(3) -0.03(2) 0.03(2) -0.10(3)
C132 0.15(3) 0.10(3) 0.05(2) -0.016(18) 0.04(2) 0.04(2)
C135 0.25(9) 0.15(6) 0.18(7) 0.02(4) 0.02(6) -0.10(5)
C129 0.05(2) 0.08(3) 0.18(5) -0.01(3) 0.02(3) -0.05(2)
C134 0.12(5) 0.22(6) 0.12(5) -0.01(4) 0.02(4) -0.03(4)
C130 0.062(17) 0.029(14) 0.035(13) 0.006(11) -0.007(12) -0.005(12)
C131 0.14(5) 0.06(3) 0.16(5) 0.02(3) 0.03(4) 0.03(3)
C9 0.10(3) 0.07(2) 0.11(3) 0.05(2) 0.04(2) 0.01(2)
C140 0.08(2) 0.034(15) 0.040(15) 0.010(11) 0.011(13) 0.024(14)
C126 0.11(4) 0.15(4) 0.10(3) 0.01(3) 0.07(3) 0.00(3)
C143 0.050(18) 0.052(16) 0.043(14) -0.016(11) 0.010(12) -0.003(13)
C136 0.08(2) 0.034(14) 0.057(17) -0.034(13) 0.022(15) -0.007(14)
C144 0.08(3) 0.028(13) 0.068(19) 0.010(13) 0.004(17) 0.013(15)
C128 0.23(6) 0.17(5) 0.07(3) -0.02(3) 0.08(3) -0.01(4)
C124 0.12(3) 0.09(3) 0.08(3) -0.01(2) 0.05(2) -0.01(3)
C139 0.09(3) 0.06(2) 0.07(2) -0.042(18) 0.06(2) -0.03(2)
C123 0.09(3) 0.19(5) 0.08(3) -0.06(3) 0.01(2) 0.00(3)
O4W 0.18(3) 0.042(13) 0.13(2) 0.001(13) 0.016(18) -0.007(15)
O6W 0.26(5) 0.09(4) 0.31(6) 0.00(3) -0.03(4) -0.01(3)
O8W 0.16(3) 0.16(2) 0.100(19) -0.020(17) 0.070(18) -0.01(2)
C196 0.11(3) 0.09(2) 0.07(2) -0.003(18) 0.016(19) -0.01(2)
O1P 0.16(3) 0.18(4) 0.30(5) 0.08(3) -0.04(3) -0.02(3)
N1P 0.24(5) 0.21(4) 0.16(3) 0.14(4) 0.15(4) 0.14(4)
O2P 0.17(3) 0.21(3) 0.086(19) 0.04(2) 0.009(19) -0.06(3)
N2P 0.35(16) 0.37(12) 0.34(8) -0.06(7) -0.10(9) 0.25(13)
C154 0.13(4) 0.036(17) 0.12(3) 0.029(17) -0.03(3) -0.013(19)
C156 0.05(3) 0.10(3) 0.16(4) 0.03(3) -0.02(3) -0.01(2)
N6P 0.55(9) 0.08(3) 0.12(3) -0.04(2) -0.15(4) 0.02(4)
C147 0.22(7) 0.14(5) 0.13(4) -0.03(4) 0.07(4) -0.06(5)
C157 0.13(5) 0.07(3) 0.26(7) 0.00(4) 0.07(5) -0.03(3)
C151 0.24(6) 0.11(4) 0.09(3) 0.02(3) 0.05(4) 0.01(4)
C149 0.12(3) 0.15(4) 0.08(3) -0.03(3) 0.06(3) -0.01(3)
C153 0.09(3) 0.08(2) 0.07(2) -0.043(19) 0.07(2) -0.04(2)
C146 0.11(4) 0.15(4) 0.07(3) -0.01(3) 0.04(3) 0.03(3)
C152 0.10(4) 0.13(4) 0.08(3) -0.01(3) 0.03(3) 0.07(3)
C148 0.16(4) 0.15(4) 0.10(3) -0.03(3) 0.08(3) -0.07(3)
C155 0.10(3) 0.06(2) 0.08(3) 0.005(19) -0.04(2) 0.01(2)
C145 0.11(3) 0.16(4) 0.07(2) -0.02(2) 0.03(2) -0.01(3)
C150 0.19(4) 0.13(4) 0.05(2) 0.03(2) 0.05(3) 0.12(3)
O16P 0.13(2) 0.14(2) 0.15(2) -0.064(17) 0.036(17) -0.034(18)
C7P 0.08(3) 0.22(5) 0.06(2) -0.05(3) -0.038(19) 0.12(3)
C168 0.15(4) 0.12(3) 0.035(19) -0.02(2) 0.02(2) -0.08(3)
C36P 1.16(17) 1.16(17) 1.16(17) -0.001(14) 0.20(3) -0.002(14)
C169 0.03(2) 0.29(5) 0.12(3) -0.05(3) 0.02(2) -0.01(3)
C167 0.88(16) 0.05(2) 0.12(3) -0.03(2) 0.31(6) -0.06(5)
C45P 0.03(3) 0.67(17) 0.27(9) -0.05(10) -0.07(4) -0.02(6)
C164 0.11(3) 0.12(3) 0.027(14) -0.019(15) -0.008(15) -0.03(2)
C166 0.044(18) 0.08(2) 0.07(2) -0.025(16) -0.011(15) 0.016(15)
C165 0.08(2) 0.055(18) 0.07(2) -0.025(14) 0.018(16) -0.024(15)
C162 0.19(6) 0.09(4) 0.08(3) -0.04(2) 0.06(3) 0.03(4)
C26P 0.51(11) 0.51(11) 0.51(11) 0.000(14) 0.09(2) 0.003(14)
C27P 0.20(7) 0.21(9) 0.13(4) 0.07(5) 0.06(4) 0.06(6)
C6P 0.13(4) 0.29(6) 0.15(3) 0.19(4) 0.04(3) 0.03(4)
C1P 0.10(4) 0.31(8) 0.10(3) 0.13(4) 0.06(3) 0.09(5)
C2P 0.25(7) 0.26(7) 0.08(3) 0.05(4) 0.03(4) 0.12(6)
C3P 0.08(4) 0.44(13) 0.22(7) -0.17(7) -0.03(4) -0.05(6)
O19P 0.15(2) 0.067(15) 0.130(19) -0.004(14) 0.002(17) 0.006(15)
C177 0.18(5) 0.19(5) 0.10(3) -0.09(3) 0.04(3) -0.16(4)
C178 0.27(7) 0.09(4) 0.14(4) -0.05(3) 0.13(4) -0.02(4)
C181 0.10(3) 0.06(2) 0.11(3) 0.01(2) 0.03(2) -0.01(2)
C182 0.14(4) 0.08(2) 0.07(2) -0.019(18) 0.07(2) 0.00(2)
C180 0.07(2) 0.07(2) 0.044(15) 0.012(14) 0.026(14) 0.032(16)
C179 0.07(2) 0.056(18) 0.040(15) -0.011(13) 0.016(15) 0.002(16)
O25W 0.34(6) 0.31(7) 0.26(6) -0.01(4) 0.16(5) -0.04(5)
O30P 0.34(6) 0.07(2) 0.47(7) 0.02(3) 0.22(6) -0.05(3)
N14P 0.33(7) 0.16(6) 0.08(2) 0.00(3) 0.06(3) 0.08(6)
O2S 0.24(4) 0.19(3) 0.11(2) -0.02(2) 0.02(3) 0.05(3)
O1S 0.21(5) 0.58(12) 0.24(6) -0.19(7) -0.16(5) 0.22(7)
C5S 0.16(5) 0.19(6) 0.15(5) -0.06(5) 0.01(5) -0.03(4)
C3S 0.17(4) 0.16(4) 0.15(4) -0.13(3) 0.05(3) -0.10(3)
N4P 0.18(5) 0.56(14) 0.10(3) 0.00(4) -0.12(4) -0.04(6)
O27W 0.20(6) 0.18(4) 0.98(19) 0.09(7) -0.01(8) 0.08(4)
O28W 0.61(15) 0.16(8) 0.54(16) -0.02(9) 0.18(12) 0.01(8)
N22P 0.26(4) 0.26(4) 0.26(4) 0.003(13) 0.043(15) 0.012(14)
O21P 0.36(14) 0.53(17) 2.0(7) 0.4(3) -0.5(2) 0.14(11)
C185 0.19(9) 0.34(12) 0.20(7) -0.13(7) 0.03(6) -0.05(8)
C174 0.14(5) 0.12(4) 0.23(7) 0.05(4) -0.07(5) 0.03(4)
C184 0.20(5) 0.12(3) 0.18(4) -0.12(3) 0.16(4) -0.15(3)
C186 0.10(2) 0.047(14) 0.055(18) 0.011(12) 0.007(16) 0.007(15)
C141 0.072(19) 0.031(12) 0.026(12) -0.003(9) -0.014(13) -0.006(13)
C142 0.13(3) 0.056(18) 0.078(19) -0.003(14) 0.065(18) -0.016(16)
C189 0.063(16) 0.038(12) 0.072(17) 0.015(11) 0.037(13) 0.013(12)
C188 0.11(3) 0.057(18) 0.08(2) 0.001(16) 0.01(2) 0.006(19)
C187 0.24(5) 0.012(14) 0.09(3) -0.003(15) 0.07(3) -0.01(2)
C19P 0.13(3) 0.06(2) 0.058(18) -0.010(15) -0.010(19) -0.07(2)
C20P 0.19(4) 0.027(16) 0.10(3) -0.030(18) -0.01(3) 0.00(2)
C31P 0.07(2) 0.035(14) 0.071(16) 0.027(12) 0.005(15) -0.006(14)
O41P 0.09(3) 0.26(5) 0.73(10) 0.26(6) -0.10(4) 0.03(3)
N13P 0.34(6) 0.33(7) 0.20(5) 0.08(4) 0.02(4) 0.30(6)
C1S 0.21(3) 0.21(3) 0.21(3) 0.006(13) 0.040(14) -0.004(13)
O42P 0.44(9) 0.29(7) 0.38(10) -0.04(6) -0.06(8) -0.15(6)
C190 0.6(2) 0.02(2) 0.13(7) 0.00(3) 0.11(10) -0.01(5)
C193 0.16(5) 0.11(3) 0.12(4) 0.02(3) 0.07(3) 0.07(4)
C192 0.16(5) 0.15(5) 0.11(4) -0.11(4) 0.07(4) -0.05(4)
C191 0.06(2) 0.06(2) 0.11(3) -0.05(2) 0.05(2) -0.032(19)
C194 0.12(3) 0.08(3) 0.12(4) 0.00(2) 0.02(3) 0.03(2)
C195 0.47(10) 0.10(4) 0.05(2) -0.02(2) -0.01(4) 0.08(5)
O39P 0.07(4) 2.0(3) 0.48(9) 0.84(16) -0.04(5) -0.09(9)
O40P 0.42(9) 0.22(6) 0.78(14) -0.19(7) 0.40(9) -0.12(6)
C39P 0.13(4) 0.12(4) 0.16(6) -0.02(4) 0.03(4) 0.00(4)
C46P 0.23(13) 0.25(12) 0.41(14) -0.07(10) 0.16(11) -0.09(12)
C50P 0.18(6) 0.16(5) 0.39(11) 0.10(6) 0.18(7) 0.07(5)
C47P 0.16(3) 0.17(3) 0.17(3) -0.003(13) 0.024(13) 0.008(13)
C48P 0.16(6) 0.14(4) 0.17(5) -0.04(4) 0.02(5) -0.01(4)
C37P 0.21(8) 0.27(10) 0.16(5) -0.13(6) 0.00(5) -0.02(7)
N26P 0.43(13) 0.5(2) 0.28(9) 0.02(11) 0.26(9) -0.14(12)
O44P 0.17(5) 0.42(9) 0.43(9) -0.12(7) -0.09(5) 0.12(5)
O43P 0.27(4) 0.16(3) 0.18(4) -0.09(3) 0.07(3) -0.11(3)
C4S 0.06(3) 0.13(4) 0.22(5) 0.03(3) -0.07(3) -0.02(2)
O5N 0.10(3) 0.19(4) 0.12(2) 0.02(2) 0.07(2) 0.04(2)
O6N 0.22(4) 0.27(4) 0.11(3) -0.02(3) -0.03(2) -0.01(3)
N1N 0.23(5) 0.19(4) 0.08(2) 0.03(2) 0.06(3) 0.18(4)
O2N 0.24(3) 0.10(2) 0.24(3) 0.02(2) 0.06(3) 0.027(19)
O1N 0.23(4) 0.14(2) 0.12(2) 0.043(18) 0.05(2) 0.10(2)
N5N 0.13(3) 0.09(2) 0.29(4) 0.09(2) 0.01(3) 0.00(2)
C29P 0.08(3) 0.19(5) 0.11(3) -0.01(3) 0.00(2) -0.03(3)
C30P 0.069(14) 0.096(14) 0.086(14) 0.012(11) 0.000(11) -0.010(11)
O7N 0.12(2) 0.13(2) 0.16(2) -0.056(18) 0.050(18) -0.018(19)
N6N 0.10(2) 0.08(2) 0.09(2) -0.021(18) 0.031(17) -0.04(2)
C28P 0.11(3) 0.13(3) 0.09(2) -0.03(2) 0.03(2) 0.02(2)
O20P 0.20(2) 0.075(16) 0.23(3) 0.005(16) -0.04(2) 0.036(15)
O22W 0.16(2) 0.20(2) 0.137(19) -0.002(18) 0.026(16) 0.02(2)
O36P 0.18(3) 0.16(2) 0.13(2) 0.003(16) 0.056(18) -0.005(19)
O18P 0.20(3) 0.128(18) 0.089(18) -0.016(14) 0.016(18) -0.090(18)
O35P 0.17(3) 0.13(2) 0.11(2) -0.023(17) 0.007(18) -0.012(18)
O32P 0.14(2) 0.19(2) 0.16(2) 0.038(19) -0.003(18) -0.021(19)
N24P 0.07(2) 0.21(3) 0.10(2) 0.06(2) 0.017(18) 0.02(2)
O8N 0.19(3) 0.17(3) 0.16(2) -0.032(19) -0.03(2) -0.07(2)

loop_
_atom_type_symbol
_atom_type_description
_atom_type_scat_dispersion_real
_atom_type_scat_dispersion_imag
_atom_type_scat_source
C C 0.0033 0.0016 'International Tables Vol C Tables 4.2.6.8 and 6.1.1.4'
H H 0.0000 0.0000 'International Tables Vol C Tables 4.2.6.8 and 6.1.1.4'
N N 0.0061 0.0033 'International Tables Vol C Tables 4.2.6.8 and 6.1.1.4'
O O 0.0106 0.0060 'International Tables Vol C Tables 4.2.6.8 and 6.1.1.4'
Br Br -0.2901 2.4595 'International Tables Vol C Tables 4.2.6.8 and 6.1.1.4'

loop_
_geom_angle_atom_site_label_1
_geom_angle_atom_site_label_2
_geom_angle_atom_site_label_3
_geom_angle
_geom_angle_site_symmetry_1
_geom_angle_site_symmetry_3
C12 N2 C14 102(2) . .
C12 N2 C130 128(2) . .
C14 N2 C130 128(2) . .
C17 C16 C25 108(4) . .
C17 C16 C130 130(5) . .
C25 C16 C130 122(5) . .
C12 N1 C173 114(3) . .
C12 N1 C9 121(3) . .
C173 N1 C9 124(3) . .
C27 N3 C26 125(2) . .
C27 N3 C29 108(2) . .
C26 N3 C29 127(3) . .
N4 C27 N3 114(3) . .
C1 C2 C3 129(3) . .
C1 C2 C100 121(3) . .
C3 C2 C100 109(3) . .
C41 N6 C43 106(3) . .
C41 N6 C44 127(3) . .
C43 N6 C44 125(3) . .
C173 C14 N2 114(3) . .
C26 C3 C4 126(3) . .
C26 C3 C2 130(3) . .
C4 C3 C2 102(3) . .
N1 C173 C14 102(3) . .
C46 C45 C48 133(3) . .
C46 C45 C44 118(3) . .
C48 C45 C44 108(3) . .
C17 C18 C194 115(5) . .
C42 N5 C41 115(3) . .
C42 N5 C7 119(3) . .
C41 N5 C7 126(3) . .
C60 C48 C45 128(3) . .
C60 C48 C49 121(4) . .
C45 C48 C49 111(3) . .
C18 C17 C16 111(4) . .
C18 C17 C23 127(4) . .
C16 C17 C23 122(4) . .
C5 C4 C3 126(3) . .
C5 C4 C196 124(3) . .
C3 C4 C196 109(3) . .
C5 C6 C1 118(3) . .
C5 C6 C8 122(4) . .
C1 C6 C8 120(4) . .
C120 C35 C36 119(3) . .
C120 C35 C40 121(3) . .
C36 C35 C40 120.0 . .
C37 C36 C35 120.0 . .
C36 C37 C38 120.0 . .
C37 C38 C39 120.0 . .
C40 C39 C38 120.0 . .
C39 C40 C35 120.0 . .
C39 C40 C31 121(3) . .
C35 C40 C31 119(3) . .
C3 C26 N3 107(3) . .
C2 C1 C6 120(3) . .
C2 C1 C7 119(4) . .
C6 C1 C7 120(3) . .
C31 C32 C121 115(3) . .
C31 C32 C132 126(3) . .
C121 C32 C132 119(3) . .
C4 C5 C6 123(4) . .
C4 C5 C9 111(4) . .
C6 C5 C9 124(4) . .
C195 C21 C194 130(4) . .
C32 C31 C40 122(3) . .
C32 C31 C30 114(3) . .
C40 C31 C30 123(3) . .
N3 C29 C28 103(3) . .
C102 C49 C101 122(4) . .
C102 C49 C48 123(4) . .
C101 C49 C48 114(4) . .
C48 C60 C104 116(3) . .
C27 N4 C30 132(3) . .
C27 N4 C28 108(3) . .
C30 N4 C28 121(3) . .
C42 C43 N6 104(3) . .
N1 C12 N2 106(3) . .
N5 C41 N6 106(3) . .
C29 C28 N4 107(3) . .
C24 C23 C17 125(5) . .
C24 C23 C195 130(5) . .
C17 C23 C195 105(4) . .
C134 C25 C16 117(5) . .
C134 C25 C190 120(6) . .
C16 C25 C190 123(7) . .
N5 C7 C1 111(3) . .
C23 C24 C190 128(7) . .
N5 C42 C43 108(3) . .
N4 C30 C31 114(3) . .
N6 C44 C45 120(3) . .
C98 N10 C96 106(2) . .
C98 N10 C95 132(2) . .
C96 N10 C95 122(2) . .
C70 N7 C68 111(3) . .
C70 N7 C67 127(3) . .
C68 N7 C67 123(3) . .
C98 N12 C97 119(3) . .
C98 N12 C99 119(3) . .
C97 N12 C99 122(2) . .
C62 C86 N9 115(3) . .
N11 C90 N9 111(3) . .
N12 C98 N10 110(3) . .
N12 C97 C96 97(2) . .
C90 N11 C88 110(3) . .
C90 N11 C136 122(3) . .
C88 N11 C136 128(3) . .
C64 C63 C62 116(3) . .
C64 C63 C164 124(3) . .
C62 C63 C164 120(3) . .
C61 C65 C95 113(3) . .
C61 C65 C66 124(3) . .
C95 C65 C66 123(3) . .
C90 N9 C86 129(3) . .
C90 N9 C87 106(3) . .
C86 N9 C87 124(3) . .
N12 C99 C140 111(2) . .
C63 C64 C66 135(3) . .
C63 C64 C67 114(3) . .
C66 C64 C67 111(3) . .
C152 C80 C75 120(5) . .
C152 C80 C72 117(5) . .
C75 C80 C72 123(4) . .
N10 C95 C65 115.2(19) . .
C88 C87 N9 104(4) . .
N10 C96 C97 109(2) . .
C124 C72 C80 120(4) . .
C124 C72 C71 113(5) . .
C80 C72 C71 125(5) . .
C62 C61 C65 117(3) . .
C62 C61 C166 120(3) . .
C65 C61 C166 122(3) . .
N7 C67 C64 120(2) . .
C72 C71 N8 112(3) . .
C61 C62 C86 124(3) . .
C61 C62 C63 117(3) . .
C86 C62 C63 119(3) . .
C87 C88 N11 109(4) . .
C64 C66 C165 129(3) . .
C64 C66 C65 110(3) . .
C165 C66 C65 120(3) . .
C69 C68 N7 108(3) . .
C68 C69 N8 108(3) . .
C145 C75 C150 116(5) . .
C145 C75 C80 116(4) . .
C150 C75 C80 128(5) . .
C69 N8 C70 110(3) . .
C69 N8 C71 129(3) . .
C70 N8 C71 121(3) . .
N7 C70 N8 102(3) . .
C47 C101 C49 124(3) . .
C103 C102 C49 116(4) . .
C60 C104 C103 127(5) . .
C102 C103 C104 118(7) . .
C116 C117 C118 120.0 . .
C115 C116 C117 120.0 . .
C116 C115 C46 120.0 . .
C45 C46 C115 127(2) . .
C45 C46 C47 113(2) . .
C115 C46 C47 120.0 . .
C46 C47 C118 120.0 . .
C46 C47 C101 124(3) . .
C118 C47 C101 116(3) . .
C47 C118 C117 120.0 . .
C35 C120 C121 119(3) . .
C120 C121 C32 125(4) . .
C120 C121 C122 120(4) . .
C32 C121 C122 115(4) . .
C133 C122 C121 129(4) . .
C122 C133 C123 114(4) . .
C123 C132 C32 120(4) . .
C129 C135 C131 108(9) . .
C135 C129 C190 126(7) . .
C135 C129 C131 35(5) . .
C190 C129 C131 91(3) . .
C131 C134 C25 106(6) . .
N2 C130 C16 103(2) . .
C135 C131 C134 153(8) . .
C135 C131 C129 37(5) . .
C134 C131 C129 117(5) . .
C5 C9 N1 110(3) . .
C143 C140 C141 127(2) . .
C143 C140 C99 114(3) . .
C141 C140 C99 119(3) . .
C147 C126 C146 128(4) . .
C140 C143 C154 121(3) . .
C140 C143 C144 126(3) . .
C154 C143 C144 113(3) . .
N11 C136 C191 107(2) . .
C174 C144 C143 131(4) . .
C151 C128 C150 121(5) . .
C146 C124 C149 121(3) . .
C146 C124 C72 112(4) . .
C149 C124 C72 126(4) . .
C191 C139 C153 130(4) . .
C191 C139 C182 123(4) . .
C153 C139 C182 107(4) . .
C133 C123 C132 123(5) . .
O2P N1P O1P 146(7) . .
O2P N1P C1P 112(7) . .
O1P N1P C1P 103(5) . .
O8N N2P O21P 134(7) . .
O8N N2P C3P 85(6) . .
O21P N2P C3P 112(8) . .
C156 C154 C155 135(4) . .
C156 C154 C143 114(5) . .
C155 C154 C143 110(4) . .
C154 C156 C157 136(5) . .
O20P N6P O19P 95(4) . .
O20P N6P C168 115(3) . .
O19P N6P C168 115(5) . .
C126 C147 C148 118(4) . .
C156 C157 C174 113(6) . .
C152 C151 C128 119(5) . .
C124 C149 C148 121(4) . .
C179 C153 C139 118(4) . .
C179 C153 C193 126(3) . .
C139 C153 C193 116(4) . .
C124 C146 C126 113(3) . .
C124 C146 C145 121(4) . .
C126 C146 C145 126(4) . .
C80 C152 C151 120(5) . .
C149 C148 C147 117(4) . .
C186 C155 C154 124(3) . .
C75 C145 C146 126(5) . .
C75 C145 C150 32(2) . .
C146 C145 C150 158(4) . .
C75 C150 C128 111(4) . .
C75 C150 C145 32(3) . .
C128 C150 C145 143(4) . .
C168 C7P C45P 120.0 . .
C7P C168 C36P 120.0 . .
C7P C168 N6P 122(4) . .
C36P C168 N6P 118(4) . .
O16P C36P C169 107(3) . .
O16P C36P C168 130(3) . .
C169 C36P C168 120.0 . .
C36P C169 C167 120.0 . .
C36P C169 N1N 131(3) . .
C167 C169 N1N 109(3) . .
C45P C167 C169 120.0 . .
C167 C45P C7P 120.0 . .
C167 C45P N4P 118(4) . .
C7P C45P N4P 122(4) . .
C178 C162 C191 128(5) . .
C178 C162 C192 112(5) . .
C191 C162 C192 120(4) . .
C27P C26P O39P 74(8) . .
C27P C26P C3P 138(8) . .
O39P C26P C3P 148(10) . .
C27P C26P C2P 97(7) . .
O39P C26P C2P 167(10) . .
C3P C26P C2P 42.1(12) . .
C26P C27P N22P 148(7) . .
C26P C27P C6P 122(6) . .
N22P C27P C6P 89(7) . .
C1P C6P C27P 103(6) . .
C2P C1P C6P 122(6) . .
C2P C1P N1P 117(5) . .
C6P C1P N1P 121(7) . .
C1P C2P C3P 138(6) . .
C1P C2P C26P 96(6) . .
C3P C2P C26P 43.3(11) . .
C2P C3P N2P 152(10) . .
C2P C3P C26P 95(2) . .
N2P C3P C26P 105(8) . .
C185 C177 C178 128(7) . .
C162 C178 C177 129(5) . .
C182 C181 C180 108(4) . .
C181 C182 C139 135(4) . .
C179 C180 C181 125(3) . .
C180 C179 C153 128(3) . .
N14P O30P C20P 44(3) . 2_655
O6W N14P C20P 129(5) . 2_655
O6W N14P O30P 116(7) . .
C20P N14P O30P 83(4) 2_655 .
C5S O1S C3S 116(5) . .
C1S C5S O1S 112(7) . .
C1S C5S O2S 108(4) . .
O1S C5S O2S 133(6) . .
C4S C3S O1S 112(5) . .
O18P N4P C45P 112(4) . .
O18P N4P O40P 131(6) . .
C45P N4P O40P 108(5) . .
O22W N22P O27W 91(5) . .
O22W N22P C27P 144(8) . .
O27W N22P C27P 122(9) . .
C184 C185 C177 107(8) . .
C144 C174 C157 112(6) . .
C185 C184 C192 133(6) . .
C155 C186 C141 124(2) . .
C155 C186 C187 116(2) . .
C141 C186 C187 120.0 . .
C142 C141 C186 120.0 . .
C142 C141 C140 126.5(15) . .
C186 C141 C140 113.3(15) . .
C141 C142 C189 120.0 . .
C188 C189 C142 120.0 . .
C189 C188 C187 120.0 . .
C188 C187 C186 120.0 . .
C28P C19P C20P 124(3) . .
N14P C20P C31P 106(4) 2_454 .
N14P C20P C19P 131(4) 2_454 .
C31P C20P C19P 116(3) . .
N14P C20P O30P 53(3) 2_454 2_454
C31P C20P O30P 66(3) . 2_454
C19P C20P O30P 124(4) . 2_454
C30P C31P C20P 130(3) . .
O1N N13P C28P 173(7) . .
O1N N13P O2N 88(5) . .
C28P N13P O2N 86(3) . .
C24 C190 C25 114(8) . .
C24 C190 C129 138(6) . .
C25 C190 C129 106(5) . .
C192 C193 C153 127(6) . .
C193 C192 C162 114(5) . .
C193 C192 C184 136(7) . .
C162 C192 C184 109(5) . .
C139 C191 C162 112(4) . .
C139 C191 C136 131(4) . .
C162 C191 C136 115(4) . .
C21 C194 C18 121(4) . .
C21 C195 C23 121(4) . .
C46P C39P C37P 112(8) . .
C46P C39P O44P 88(8) . .
C37P C39P O44P 129(6) . .
C39P C46P C50P 124(10) . .
C39P C46P N5N 123(10) . .
C50P C46P N5N 107(7) . .
C46P C50P C47P 104(8) . .
N6N C47P C48P 106(7) . .
N6N C47P C50P 116(8) . .
C48P C47P C50P 136(8) . .
C47P C48P C37P 112(8) . .
C48P C37P C39P 119(6) . .
C48P C37P N26P 107(8) . .
C39P C37P N26P 117(8) . .
O28W N26P O43P 101(5) . .
O28W N26P C37P 141(6) . .
O43P N26P C37P 118(8) . .
N1N O5N O6N 42(5) . .
N1N O6N O5N 25.7(19) . .
O5N N1N O6N 112(6) . .
O5N N1N C169 136(6) . .
O6N N1N C169 110(3) . .
O41P N5N O42P 113(5) . .
O41P N5N C46P 130(6) . .
O42P N5N C46P 113(7) . .
O36P C29P C28P 124(4) . .
O36P C29P C30P 96(4) . .
C28P C29P C30P 114(4) . .
C31P C30P N24P 130(4) . .
C31P C30P C29P 114(3) . .
N24P C30P C29P 115(3) . .
C47P N6N O4W 118(5) . 1_655
C47P N6N O7N 108(5) . .
O4W N6N O7N 134(4) 1_655 .
C19P C28P C29P 118(3) . .
C19P C28P N13P 130(5) . .
C29P C28P N13P 112(4) . .
O32P N24P C30P 112(4) . .
O32P N24P O35P 133(3) . .
C30P N24P O35P 111(3) . .

loop_
_geom_bond_atom_site_label_1
_geom_bond_atom_site_label_2
_geom_bond_distance
_geom_bond_site_symmetry_2
N2 C12 1.40(3) .
N2 C14 1.33(3) .
N2 C130 1.49(3) .
C16 C17 1.37(5) .
C16 C25 1.61(7) .
C16 C130 1.54(3) .
N1 C12 1.25(3) .
N1 C173 1.32(4) .
N1 C9 1.62(4) .
N3 C27 1.41(3) .
N3 C26 1.43(4) .
N3 C29 1.41(3) .
C27 N4 1.27(4) .
C2 C1 1.15(4) .
C2 C3 1.55(5) .
C2 C100 1.55(4) .
N6 C41 1.31(4) .
N6 C43 1.40(4) .
N6 C44 1.48(4) .
C14 C173 1.30(4) .
C3 C26 1.41(4) .
C3 C4 1.55(4) .
C45 C46 1.35(4) .
C45 C48 1.39(4) .
C45 C44 1.53(4) .
C18 C17 1.49(6) .
C18 C194 1.386(3) .
N5 C42 1.21(4) .
N5 C41 1.28(4) .
N5 C7 1.52(4) .
C48 C60 1.32(4) .
C48 C49 1.56(3) .
C17 C23 1.60(3) .
C4 C5 1.30(4) .
C4 C196 1.48(4) .
C6 C5 1.25(4) .
C6 C1 1.52(5) .
C6 C8 1.47(5) .
C35 C120 1.30(4) .
C35 C36 1.408(17) .
C35 C40 1.408(17) .
C36 C37 1.408(17) .
C37 C38 1.408(17) .
C38 C39 1.408(17) .
C39 C40 1.408(17) .
C40 C31 1.44(4) .
C1 C7 1.61(3) .
C32 C31 1.32(4) .
C32 C121 1.43(5) .
C32 C132 1.466(13) .
C5 C9 1.45(5) .
C21 C195 1.36(7) .
C21 C194 1.355(13) .
C31 C30 1.54(4) .
C29 C28 1.50(5) .
C49 C102 1.46(7) .
C49 C101 1.47(6) .
C60 C104 1.43(5) .
N4 C30 1.45(4) .
N4 C28 1.44(5) .
C43 C42 1.36(4) .
C23 C24 1.14(6) .
C23 C195 1.56(8) .
C25 C134 1.39(7) .
C25 C190 1.56(3) .
C24 C190 1.31(9) .
N10 C98 1.40(3) .
N10 C96 1.40(3) .
N10 C95 1.44(3) .
N7 C70 1.25(4) .
N7 C68 1.38(4) .
N7 C67 1.50(4) .
N12 C98 1.21(3) .
N12 C97 1.43(4) .
N12 C99 1.47(4) .
C86 C62 1.39(4) .
C86 N9 1.47(3) .
C90 N11 1.29(3) .
C90 N9 1.33(3) .
C97 C96 1.51(4) .
N11 C88 1.37(4) .
N11 C136 1.53(3) .
C63 C64 1.26(5) .
C63 C62 1.56(4) .
C63 C164 1.54(4) .
C65 C61 1.48(5) .
C65 C95 1.61(4) .
C65 C66 1.45(4) .
N9 C87 1.48(5) .
C99 C140 1.51(4) .
C64 C66 1.30(4) .
C64 C67 1.56(5) .
C80 C152 1.21(5) .
C80 C75 1.35(5) .
C80 C72 1.47(6) .
C87 C88 1.35(5) .
C72 C124 1.46(6) .
C72 C71 1.53(5) .
C61 C62 1.36(5) .
C61 C166 1.52(4) .
C71 N8 1.52(4) .
C66 C165 1.55(4) .
C68 C69 1.20(4) .
C69 N8 1.31(3) .
C75 C145 1.29(5) .
C75 C150 1.30(4) .
N8 C70 1.39(4) .
C101 C47 1.30(5) .
C102 C103 1.40(10) .
C104 C103 1.507(10) .
C117 C116 1.407(16) .
C117 C118 1.407(16) .
C116 C115 1.407(16) .
C115 C46 1.407(16) .
C46 C47 1.407(16) .
C47 C118 1.407(16) .
C120 C121 1.39(5) .
C121 C122 1.474(14) .
C122 C133 1.374(13) .
C133 C123 1.44(6) .
C132 C123 1.43(6) .
C135 C129 1.21(8) .
C135 C131 1.17(7) .
C129 C190 1.59(10) .
C129 C131 1.92(9) .
C134 C131 1.24(7) .
C140 C143 1.24(4) .
C140 C141 1.50(3) .
C126 C147 1.17(5) .
C126 C146 1.48(5) .
C143 C154 1.51(4) .
C143 C144 1.49(4) .
C136 C191 1.51(5) .
C144 C174 1.43(6) .
C128 C151 1.39(7) .
C128 C150 1.36(6) .
C124 C146 1.40(5) .
C124 C149 1.42(5) .
C139 C191 1.28(5) .
C139 C153 1.39(4) .
C139 C182 1.56(5) .
O4W N6N 1.11(4) 1_455
O6W N14P 1.14(6) .
O1P N1P 1.29(6) .
N1P O2P 1.22(5) .
N1P C1P 1.51(7) .
N2P O8N 1.47(8) .
N2P O21P 1.54(3) .
N2P C3P 1.519(15) .
C154 C156 1.33(6) .
C154 C155 1.54(6) .
C156 C157 1.43(7) .
N6P O20P 1.219(13) .
N6P O19P 1.48(7) .
N6P C168 1.53(4) .
C147 C148 1.54(6) .
C157 C174 1.53(7) .
C151 C152 1.34(6) .
C149 C148 1.33(5) .
C153 C179 1.42(5) .
C153 C193 1.38(6) .
C146 C145 1.465(13) .
C155 C186 1.28(4) .
C145 C150 2.19(7) .
O16P C36P 1.58(4) .
C7P C168 1.2332(14) .
C7P C45P 1.2332(14) .
C168 C36P 1.2332(14) .
C36P C169 1.2332(13) .
C169 C167 1.2332(14) .
C169 N1N 1.73(5) .
C167 C45P 1.2332(14) .
C45P N4P 1.510(14) .
C162 C178 1.43(6) .
C162 C191 1.46(6) .
C162 C192 1.61(7) .
C26P C27P 1.46(14) .
C26P O39P 1.54(12) .
C26P C3P 1.406(15) .
C26P C2P 2.04(4) .
C27P N22P 1.53(2) .
C27P C6P 1.67(8) .
C6P C1P 1.41(7) .
C1P C2P 1.65(8) .
C2P C3P 1.375(15) .
C177 C185 1.36(10) .
C177 C178 1.39(7) .
C181 C182 1.32(5) .
C181 C180 1.39(4) .
C180 C179 1.26(4) .
O30P N14P 1.35(6) .
O30P C20P 1.68(6) 2_655
N14P C20P 1.18(6) 2_655
O2S C5S 1.08(6) .
O1S C5S 1.43(8) .
O1S C3S 1.38(9) .
C5S C1S 1.426(14) .
C3S C4S 1.06(5) .
N4P O18P 1.05(5) .
N4P O40P 1.45(8) .
O27W N22P 1.22(9) .
O28W N26P 1.26(10) .
N22P O22W 1.49(9) .
C185 C184 1.46(9) .
C184 C192 1.59(7) .
C186 C141 1.381(12) .
C186 C187 1.381(12) .
C141 C142 1.381(12) .
C142 C189 1.381(12) .
C189 C188 1.381(12) .
C188 C187 1.381(12) .
C19P C28P 1.20(4) .
C19P C20P 1.51(4) .
C20P N14P 1.18(6) 2_454
C20P C31P 1.328(13) .
C20P O30P 1.68(6) 2_454
C31P C30P 1.30(4) .
O41P N5N 1.41(6) .
N13P O1N 0.87(3) .
N13P C28P 1.52(3) .
N13P O2N 1.66(6) .
O42P N5N 1.340(14) .
C193 C192 1.22(6) .
C39P C46P 1.36(10) .
C39P C37P 1.54(10) .
C39P O44P 1.45(7) .
C46P C50P 1.60(11) .
C46P N5N 1.43(13) .
C50P C47P 1.38(9) .
C47P N6N 1.46(7) .
C47P C48P 1.36(8) .
C48P C37P 1.37(8) .
C37P N26P 1.44(10) .
N26P O43P 1.361(2) .
O5N N1N 0.88(4) .
O5N O6N 1.88(3) .
O6N N1N 1.36(6) .
C29P O36P 1.06(4) .
C29P C28P 1.60(5) .
C29P C30P 1.61(5) .
C30P N24P 1.35(4) .
O7N N6N 1.26(3) .
N6N O4W 1.11(4) 1_655
O35P N24P 1.26(4) .
O32P N24P 1.41(4) .
